data_2243282
loop_
_publ_author_name
'Shaibah, Mohammed A. E.'
'Yathirajan, Hemmige S.'
Asma
'Manju, Nagaraja'
'Kalluraya, Balakrishna'
'Rathore, Ravindranath S.'
'Glidewell, Christopher'

_publ_section_title
;
 Conversion of diarylchalcones into 4,5-dihydropyrazole-1-carbothioamides:
 molecular and supramolecular structures of two precursors and three
 products
;
_journal_coeditor_code ZL2770
_journal_issue 3
_journal_name_full 'Acta Crystallographica Section E'
_journal_page_first 360
_journal_page_last 365
_journal_paper_doi 10.1107/S2056989020001735
_journal_volume 76
_journal_year 2020
_chemical_formula_iupac 'C18 H13 Br O2'
_chemical_formula_moiety 'C18 H13 Br O2'
_chemical_formula_sum 'C18 H13 Br O2'
_chemical_formula_weight 341.18
_chemical_name_systematic
;
1-(4-Bromophenyl)-3-[4-(prop-2-ynyloxy)phenyl]prop-2-en-1-one
;
_space_group_crystal_system monoclinic
_space_group_IT_number 14
_space_group_name_Hall '-P 2ybc'
_space_group_name_H-M_alt 'P 1 21/c 1'
_atom_sites_solution_hydrogens geom
_atom_sites_solution_primary difmap
_audit_creation_method SHELXL-2014
_cell_angle_alpha 90
_cell_angle_beta 94.521(7)
_cell_angle_gamma 90
_cell_formula_units_Z 4
_cell_length_a 18.286(6)
_cell_length_b 14.277(4)
_cell_length_c 5.8489(17)
_cell_measurement_reflns_used 2047
_cell_measurement_temperature 296(2)
_cell_measurement_theta_max 26.182
_cell_measurement_theta_min 1.117
_cell_volume 1522.2(8)
_computing_cell_refinement
;
APEX2/SAINT (Bruker, 2012)
;
_computing_data_collection
;
APEX2 (Bruker, 2012)
;
_computing_data_reduction
;
SAINT/XPREP (Bruker, 2012)
;
_computing_molecular_graphics
;
PLATON (Spek, 2020)
;
_computing_publication_material
;
SHELXL2014 (Sheldrick, 2015b) and PLATON (Spek, 2020)
;
_computing_structure_refinement
;
SHELXL2014 (Sheldrick, 2015b)
;
_computing_structure_solution
;
<i>SHELXT2014/5</i> (Sheldrick, 2015a)
;
_diffrn_ambient_temperature 296(2)
_diffrn_measured_fraction_theta_full 0.999
_diffrn_measured_fraction_theta_max 0.967
_diffrn_measurement_device_type 'Bruker APEXII'
_diffrn_measurement_method '\f and \w scans'
_diffrn_radiation_monochromator graphite
_diffrn_radiation_type MoK\a
_diffrn_radiation_wavelength 0.71073
_diffrn_reflns_av_R_equivalents 0.1188
_diffrn_reflns_av_unetI/netI 0.1035
_diffrn_reflns_limit_h_max 22
_diffrn_reflns_limit_h_min -22
_diffrn_reflns_limit_k_max 17
_diffrn_reflns_limit_k_min -17
_diffrn_reflns_limit_l_max 7
_diffrn_reflns_limit_l_min -7
_diffrn_reflns_number 23006
_diffrn_reflns_theta_full 25.242
_diffrn_reflns_theta_max 26.182
_diffrn_reflns_theta_min 2.234
_diffrn_source 'fine focussealed tube'
_diffrn_standards_decay_% 0
_diffrn_standards_interval_count 0
_diffrn_standards_interval_time 0
_diffrn_standards_number 0
_exptl_absorpt_coefficient_mu 2.701
_exptl_absorpt_correction_T_max 0.667
_exptl_absorpt_correction_T_min 0.491
_exptl_absorpt_correction_type multi-scan
_exptl_absorpt_process_details
;
(SADABS; Bruker, 2012)
;
_exptl_crystal_colour colourless
_exptl_crystal_density_diffrn 1.489
_exptl_crystal_description block
_exptl_crystal_F_000 688
_exptl_crystal_size_max 0.200
_exptl_crystal_size_mid 0.150
_exptl_crystal_size_min 0.150
_refine_diff_density_max 0.431
_refine_diff_density_min -0.499
_refine_ls_extinction_method none
_refine_ls_goodness_of_fit_ref 0.996
_refine_ls_hydrogen_treatment constr
_refine_ls_matrix_type full
_refine_ls_number_parameters 190
_refine_ls_number_reflns 2945
_refine_ls_number_restraints 0
_refine_ls_restrained_S_all 0.996
_refine_ls_R_factor_all 0.1593
_refine_ls_R_factor_gt 0.0434
_refine_ls_shift/su_max 0.001
_refine_ls_shift/su_mean 0.000
_refine_ls_structure_factor_coef Fsqd
_refine_ls_weighting_details 'w=1/[\s^2^(Fo^2^)+(0.0262P)^2^+0.1591P] where P=(Fo^2^+2Fc^2^)/3'
_refine_ls_weighting_scheme calc
_refine_ls_wR_factor_gt 0.0652
_refine_ls_wR_factor_ref 0.0886
_reflns_number_gt 1335
_reflns_number_total 2945
_reflns_threshold_expression 'I > 2\s(I)'
_cod_data_source_file zl2770sup1.cif
_cod_data_source_block II
_cod_original_sg_symbol_H-M 'P 21/c'
_cod_database_code 2243282
_shelx_space_group_comment
;
The symmetry employed for this shelxl refinement is uniquely defined
by the following loop, which should always be used as a source of
symmetry information in preference to the above space-group names.
They are only intended as comments.
;
_shelx_estimated_absorpt_t_min 0.614
_shelx_estimated_absorpt_t_max 0.687
_shelxl_version_number 2.014

loop_
_space_group_symop_operation_xyz
'x, y, z'
'-x, y+1/2, -z+1/2'
'-x, -y, -z'
'x, -y-1/2, z-1/2'

loop_
_atom_site_type_symbol
_atom_site_label
_atom_site_fract_x
_atom_site_fract_y
_atom_site_fract_z
_atom_site_U_iso_or_equiv
_atom_site_adp_type
_atom_site_calc_flag
_atom_site_occupancy
_atom_site_disorder_assembly
_atom_site_disorder_group
C C1 0.5049(2) 0.3768(3) 0.0000(7) 0.0455(10) Uani d 1 . .
O O1 0.48975(14) 0.3791(2) -0.2076(4) 0.0658(8) Uani d 1 . .
C C2 0.4477(2) 0.3747(3) 0.1628(6) 0.0428(10) Uani d 1 . .
H H2 0.4606 0.3605 0.3158 0.051 Uiso calc 1 . .
C C3 0.3782(2) 0.3926(2) 0.0970(6) 0.0398(10) Uani d 1 . .
H H3 0.3689 0.4117 -0.0545 0.048 Uiso calc 1 . .
C C11 0.5835(2) 0.3755(2) 0.0928(6) 0.0355(9) Uani d 1 . .
C C12 0.6067(2) 0.4089(2) 0.3083(6) 0.0420(11) Uani d 1 . .
H H12 0.5723 0.4309 0.4041 0.050 Uiso calc 1 . .
C C13 0.6798(2) 0.4103(2) 0.3835(6) 0.0433(11) Uani d 1 . .
H H13 0.6948 0.4337 0.5281 0.052 Uiso calc 1 . .
C C14 0.7306(2) 0.3767(3) 0.2425(6) 0.0431(10) Uani d 1 . .
Br Br14 0.83135(2) 0.37416(4) 0.34974(8) 0.0703(2) Uani d 1 . .
C C15 0.7097(2) 0.3428(2) 0.0268(7) 0.0458(11) Uani d 1 . .
H H15 0.7444 0.3200 -0.0668 0.055 Uiso calc 1 . .
C C16 0.6364(2) 0.3435(2) -0.0474(6) 0.0444(11) Uani d 1 . .
H H16 0.6218 0.3223 -0.1942 0.053 Uiso calc 1 . .
C C31 0.3145(2) 0.3864(2) 0.2299(6) 0.0350(9) Uani d 1 . .
C C32 0.2465(2) 0.4154(2) 0.1353(6) 0.0448(11) Uani d 1 . .
H H32 0.2433 0.4417 -0.0107 0.054 Uiso calc 1 . .
C C33 0.1829(2) 0.4070(3) 0.2489(7) 0.0472(11) Uani d 1 . .
H H33 0.1379 0.4273 0.1818 0.057 Uiso calc 1 . .
C C34 0.1890(2) 0.3672(3) 0.4658(6) 0.0433(10) Uani d 1 . .
C C35 0.2557(2) 0.3374(2) 0.5652(6) 0.0404(10) Uani d 1 . .
H H35 0.2588 0.3107 0.7107 0.049 Uiso calc 1 . .
C C36 0.3175(2) 0.3473(2) 0.4488(6) 0.0390(10) Uani d 1 . .
H H36 0.3624 0.3275 0.5175 0.047 Uiso calc 1 . .
O O34 0.13136(16) 0.35477(19) 0.6007(4) 0.0638(8) Uani d 1 . .
C C37 0.0619(2) 0.3799(3) 0.5085(7) 0.0726(13) Uani d 1 . .
H H37A 0.0474 0.3410 0.3766 0.087 Uiso calc 1 . .
H H37B 0.0616 0.4448 0.4596 0.087 Uiso calc 1 . .
C C38 0.0106(3) 0.3664(4) 0.6897(9) 0.0806(15) Uani d 1 . .
C C39 -0.0320(3) 0.3582(4) 0.8233(9) 0.106(2) Uani d 1 . .
H H39 -0.0664 0.3516 0.9312 0.127 Uiso calc 1 . .

loop_
_atom_site_aniso_label
_atom_site_aniso_U_11
_atom_site_aniso_U_22
_atom_site_aniso_U_33
_atom_site_aniso_U_12
_atom_site_aniso_U_13
_atom_site_aniso_U_23
C1 0.050(3) 0.045(3) 0.041(3) -0.001(2) 0.003(2) 0.002(2)
O1 0.058(2) 0.110(2) 0.0289(16) -0.0013(18) -0.0015(14) -0.0012(17)
C2 0.044(3) 0.050(2) 0.034(2) -0.005(2) -0.002(2) 0.004(2)
C3 0.051(3) 0.035(3) 0.032(2) -0.008(2) -0.002(2) 0.0031(18)
C11 0.044(3) 0.033(2) 0.030(2) 0.002(2) 0.005(2) 0.004(2)
C12 0.048(3) 0.046(3) 0.032(2) 0.006(2) 0.007(2) -0.0007(18)
C13 0.054(3) 0.042(3) 0.034(2) -0.003(2) 0.000(2) -0.0056(18)
C14 0.040(3) 0.039(2) 0.050(3) -0.001(2) 0.001(2) 0.001(2)
Br14 0.0455(3) 0.0781(3) 0.0860(4) -0.0015(3) -0.0030(2) -0.0081(3)
C15 0.045(3) 0.047(3) 0.048(3) 0.001(2) 0.014(2) -0.010(2)
C16 0.058(3) 0.043(3) 0.032(2) -0.005(2) 0.003(2) -0.0052(18)
C31 0.044(3) 0.033(2) 0.028(2) -0.001(2) 0.000(2) -0.0026(19)
C32 0.051(3) 0.047(3) 0.034(2) 0.006(2) -0.008(2) 0.0047(18)
C33 0.037(3) 0.057(3) 0.047(3) 0.010(2) -0.001(2) 0.004(2)
C34 0.046(3) 0.046(2) 0.039(2) -0.001(2) 0.009(2) -0.005(2)
C35 0.048(3) 0.041(3) 0.031(2) 0.001(2) 0.000(2) 0.0030(18)
C36 0.038(3) 0.040(3) 0.037(2) -0.0017(19) -0.006(2) -0.0015(18)
O34 0.0415(19) 0.091(2) 0.0588(19) 0.0127(17) 0.0053(16) 0.0078(16)
C37 0.060(4) 0.088(4) 0.070(3) 0.009(3) 0.000(3) 0.008(3)
C38 0.047(4) 0.109(4) 0.086(4) 0.003(4) 0.009(3) 0.004(4)
C39 0.065(4) 0.162(6) 0.093(4) 0.014(4) 0.024(3) 0.023(4)

loop_
_atom_type_symbol
_atom_type_description
_atom_type_scat_dispersion_real
_atom_type_scat_dispersion_imag
_atom_type_scat_source
C C 0.0033 0.0016 'International Tables Vol C Tables 4.2.6.8 and 6.1.1.4'
H H 0.0000 0.0000 'International Tables Vol C Tables 4.2.6.8 and 6.1.1.4'
Br Br -0.2901 2.4595 'International Tables Vol C Tables 4.2.6.8 and 6.1.1.4'
O O 0.0106 0.0060 'International Tables Vol C Tables 4.2.6.8 and 6.1.1.4'

loop_
_geom_angle_atom_site_label_1
_geom_angle_atom_site_label_2
_geom_angle_atom_site_label_3
_geom_angle_site_symmetry_1
_geom_angle_site_symmetry_3
_geom_angle
_geom_angle_publ_flag
O1 C1 C2 . . 121.7(4) ?
O1 C1 C11 . . 119.8(3) ?
C2 C1 C11 . . 118.5(3) ?
C3 C2 C1 . . 121.6(3) ?
C3 C2 H2 . . 119.2 ?
C1 C2 H2 . . 119.2 ?
C2 C3 C31 . . 128.6(3) ?
C2 C3 H3 . . 115.7 ?
C31 C3 H3 . . 115.7 ?
C12 C11 C16 . . 118.1(4) ?
C12 C11 C1 . . 123.0(3) ?
C16 C11 C1 . . 118.8(3) ?
C13 C12 C11 . . 121.2(3) ?
C13 C12 H12 . . 119.4 ?
C11 C12 H12 . . 119.4 ?
C12 C13 C14 . . 119.3(3) ?
C12 C13 H13 . . 120.4 ?
C14 C13 H13 . . 120.4 ?
C13 C14 C15 . . 121.3(4) ?
C13 C14 Br14 . . 119.5(3) ?
C15 C14 Br14 . . 119.2(3) ?
C16 C15 C14 . . 118.7(3) ?
C16 C15 H15 . . 120.7 ?
C14 C15 H15 . . 120.7 ?
C15 C16 C11 . . 121.4(3) ?
C15 C16 H16 . . 119.3 ?
C11 C16 H16 . . 119.3 ?
C32 C31 C36 . . 117.1(3) ?
C32 C31 C3 . . 120.0(3) ?
C36 C31 C3 . . 122.7(4) ?
C31 C32 C33 . . 122.8(4) ?
C31 C32 H32 . . 118.6 ?
C33 C32 H32 . . 118.6 ?
C34 C33 C32 . . 117.6(4) ?
C34 C33 H33 . . 121.2 ?
C32 C33 H33 . . 121.2 ?
C35 C34 O34 . . 114.2(3) ?
C35 C34 C33 . . 121.1(4) ?
O34 C34 C33 . . 124.6(4) ?
C36 C35 C34 . . 119.7(3) ?
C36 C35 H35 . . 120.1 ?
C34 C35 H35 . . 120.1 ?
C35 C36 C31 . . 121.5(4) ?
C35 C36 H36 . . 119.2 ?
C31 C36 H36 . . 119.2 ?
C34 O34 C37 . . 117.5(3) ?
O34 C37 C38 . . 107.5(4) ?
O34 C37 H37A . . 110.2 ?
C38 C37 H37A . . 110.2 ?
O34 C37 H37B . . 110.2 ?
C38 C37 H37B . . 110.2 ?
H37A C37 H37B . . 108.5 ?
C39 C38 C37 . . 176.5(6) ?
C38 C39 H39 . . 180.0 ?

loop_
_geom_bond_atom_site_label_1
_geom_bond_atom_site_label_2
_geom_bond_site_symmetry_2
_geom_bond_distance
_geom_bond_publ_flag
C1 O1 . 1.225(4) ?
C1 C2 . 1.470(5) ?
C1 C11 . 1.496(5) ?
C2 C3 . 1.323(5) ?
C2 H2 . 0.9300 ?
C3 C31 . 1.453(5) ?
C3 H3 . 0.9300 ?
C11 C12 . 1.383(5) ?
C11 C16 . 1.393(5) ?
C12 C13 . 1.373(5) ?
C12 H12 . 0.9300 ?
C13 C14 . 1.376(5) ?
C13 H13 . 0.9300 ?
C14 C15 . 1.377(5) ?
C14 Br14 . 1.899(4) ?
C15 C16 . 1.376(5) ?
C15 H15 . 0.9300 ?
C16 H16 . 0.9300 ?
C31 C32 . 1.383(5) ?
C31 C36 . 1.394(5) ?
C32 C33 . 1.390(5) ?
C32 H32 . 0.9300 ?
C33 C34 . 1.386(5) ?
C33 H33 . 0.9300 ?
C34 C35 . 1.376(5) ?
C34 O34 . 1.377(4) ?
C35 C36 . 1.373(5) ?
C35 H35 . 0.9300 ?
C36 H36 . 0.9300 ?
O34 C37 . 1.388(4) ?
C37 C38 . 1.483(6) ?
C37 H37A . 0.9700 ?
C37 H37B . 0.9700 ?
C38 C39 . 1.152(6) ?
C39 H39 . 0.9300 ?

loop_
_geom_hbond_atom_site_label_D
_geom_hbond_atom_site_label_H
_geom_hbond_atom_site_label_A
_geom_hbond_site_symmetry_A
_geom_hbond_distance_DH
_geom_hbond_distance_HA
_geom_hbond_distance_DA
_geom_hbond_angle_DHA
_geom_hbond_publ_flag
C13 H13 Cg1 3_666 0.93 2.95 3.602(4) 128 no
C35 H35 Cg1 4_566 0.93 2.80 3.484(3) 131 no

loop_
_geom_torsion_atom_site_label_1
_geom_torsion_atom_site_label_2
_geom_torsion_atom_site_label_3
_geom_torsion_atom_site_label_4
_geom_torsion_site_symmetry_1
_geom_torsion_site_symmetry_2
_geom_torsion_site_symmetry_3
_geom_torsion_site_symmetry_4
_geom_torsion
_geom_torsion_publ_flag
O1 C1 C2 C3 . . . . -12.7(6) ?
C11 C1 C2 C3 . . . . 167.6(4) ?
C1 C2 C3 C31 . . . . 174.6(3) ?
O1 C1 C11 C12 . . . . 153.8(4) ?
C2 C1 C11 C12 . . . . -26.5(6) ?
O1 C1 C11 C16 . . . . -22.9(6) ?
C2 C1 C11 C16 . . . . 156.8(3) ?
C16 C11 C12 C13 . . . . -0.4(5) ?
C1 C11 C12 C13 . . . . -177.1(3) ?
C11 C12 C13 C14 . . . . -0.8(5) ?
C12 C13 C14 C15 . . . . 0.8(5) ?
C12 C13 C14 Br14 . . . . -177.7(3) ?
C13 C14 C15 C16 . . . . 0.4(5) ?
Br14 C14 C15 C16 . . . . 178.9(3) ?
C14 C15 C16 C11 . . . . -1.6(5) ?
C12 C11 C16 C15 . . . . 1.6(5) ?
C1 C11 C16 C15 . . . . 178.4(3) ?
C2 C3 C31 C32 . . . . 174.8(4) ?
C2 C3 C31 C36 . . . . -8.7(6) ?
C36 C31 C32 C33 . . . . 0.0(5) ?
C3 C31 C32 C33 . . . . 176.7(3) ?
C31 C32 C33 C34 . . . . -0.3(6) ?
C32 C33 C34 C35 . . . . 0.2(6) ?
C32 C33 C34 O34 . . . . 179.4(3) ?
O34 C34 C35 C36 . . . . -179.1(3) ?
C33 C34 C35 C36 . . . . 0.2(6) ?
C34 C35 C36 C31 . . . . -0.5(5) ?
C32 C31 C36 C35 . . . . 0.4(5) ?
C3 C31 C36 C35 . . . . -176.2(3) ?
C35 C34 O34 C37 . . . . -177.6(3) ?
C33 C34 O34 C37 . . . . 3.1(6) ?
C34 O34 C37 C38 . . . . -176.1(3) ?

_cod_database_fobs_code 2243282
